data_9006578
loop_
_publ_author_name
'Menegazzo, G.'
'Carbonin, S.'

_publ_section_title
;
 Oxidation mechanisms in Al-Mg-Fe spinels.
 A second stage: alpha-Fe2O3 exsolution
 Sample: LE20A4, quenched from T = 1150 C after 5.5 hours
;
_journal_name_full 'Physics and Chemistry of Minerals'
_journal_page_first 541
_journal_page_last 547
_journal_paper_doi 10.1007/s002690050146
_journal_volume 25
_journal_year 1998
_chemical_formula_sum 'Al1.775 Cr0.125 Fe0.218 Mg0.808 Ni0.008 O4 Si0.002 Ti0.004 Zn0.002'
_chemical_name_mineral Spinel
_space_group_IT_number 227
_symmetry_space_group_name_Hall '-F 4vw 2vw 3'
_symmetry_space_group_name_H-M 'F d -3 m :2'
_cell_angle_alpha 90
_cell_angle_beta 90
_cell_angle_gamma 90
_cell_length_a 8.1166
_cell_length_b 8.1166
_cell_length_c 8.1166
_cell_formula_units_Z 8
_cell_volume 534.715
_database_code_amcsd 0008160
_exptl_crystal_density_diffrn 3.752
_exptl_crystal_thermal_history 'quenched from T = 1150 C after 5.5 hours'
_cod_original_sg_symbol_H-M 'F d 3 m'
_cod_original_formula_sum 'Al1.775 Fe.218 Mg.808 Si.002 Zn.002 Cr.125 Ni.008 Ti.004 O4'
_cod_database_code 9006578

loop_
_space_group_symop_operation_xyz
x,y,z
x,1/2+y,1/2+z
1/2+x,y,1/2+z
1/2+x,1/2+y,z
3/4+z,1/2-x,1/4+y
3/4+z,-x,3/4+y
1/4+z,1/2-x,3/4+y
1/4+z,-x,1/4+y
3/4-y,1/2+z,1/4-x
3/4-y,+z,3/4-x
1/4-y,1/2+z,3/4-x
1/4-y,+z,1/4-x
3/4+x,1/2-y,1/4+z
3/4+x,-y,3/4+z
1/4+x,1/2-y,3/4+z
1/4+x,-y,1/4+z
3/4-z,1/2+x,1/4-y
3/4-z,+x,3/4-y
1/4-z,1/2+x,3/4-y
1/4-z,+x,1/4-y
3/4+y,1/2-z,1/4+x
3/4+y,-z,3/4+x
1/4+y,1/2-z,3/4+x
1/4+y,-z,1/4+x
3/4-x,1/2+y,1/4-z
3/4-x,+y,3/4-z
1/4-x,1/2+y,3/4-z
1/4-x,+y,1/4-z
1/2+x,3/4-z,1/4-y
1/2+x,1/4-z,3/4-y
+x,3/4-z,3/4-y
+x,1/4-z,1/4-y
1/2-z,3/4+y,1/4+x
1/2-z,1/4+y,3/4+x
-z,3/4+y,3/4+x
-z,1/4+y,1/4+x
1/2+y,3/4-x,1/4-z
1/2+y,1/4-x,3/4-z
+y,3/4-x,3/4-z
+y,1/4-x,1/4-z
1/2-x,3/4+z,1/4+y
1/2-x,1/4+z,3/4+y
-x,3/4+z,3/4+y
-x,1/4+z,1/4+y
1/2+z,3/4-y,1/4-x
1/2+z,1/4-y,3/4-x
+z,3/4-y,3/4-x
+z,1/4-y,1/4-x
1/2-y,3/4+x,1/4+z
1/2-y,1/4+x,3/4+z
-y,3/4+x,3/4+z
-y,1/4+x,1/4+z
x,1/2+z,1/2+y
x,+z,+y
1/2+x,1/2+z,+y
1/2+x,+z,1/2+y
-z,1/2-y,1/2-x
-z,-y,-x
1/2-z,1/2-y,-x
1/2-z,-y,1/2-x
y,1/2+x,1/2+z
y,+x,+z
1/2+y,1/2+x,+z
1/2+y,+x,1/2+z
-x,1/2-z,1/2-y
-x,-z,-y
1/2-x,1/2-z,-y
1/2-x,-z,1/2-y
z,1/2+y,1/2+x
z,+y,+x
1/2+z,1/2+y,+x
1/2+z,+y,1/2+x
-y,1/2-x,1/2-z
-y,-x,-z
1/2-y,1/2-x,-z
1/2-y,-x,1/2-z
3/4+z,1/4+x,1/2-y
3/4+z,3/4+x,-y
1/4+z,1/4+x,-y
1/4+z,3/4+x,1/2-y
3/4-y,1/4-z,1/2+x
3/4-y,3/4-z,+x
1/4-y,1/4-z,+x
1/4-y,3/4-z,1/2+x
3/4+x,1/4+y,1/2-z
3/4+x,3/4+y,-z
1/4+x,1/4+y,-z
1/4+x,3/4+y,1/2-z
3/4-z,1/4-x,1/2+y
3/4-z,3/4-x,+y
1/4-z,1/4-x,+y
1/4-z,3/4-x,1/2+y
3/4+y,1/4+z,1/2-x
3/4+y,3/4+z,-x
1/4+y,1/4+z,-x
1/4+y,3/4+z,1/2-x
3/4-x,1/4-y,1/2+z
3/4-x,3/4-y,+z
1/4-x,1/4-y,+z
1/4-x,3/4-y,1/2+z
-z,3/4+x,3/4+y
-z,1/4+x,1/4+y
1/2-z,3/4+x,1/4+y
1/2-z,1/4+x,3/4+y
y,3/4-z,3/4-x
y,1/4-z,1/4-x
1/2+y,3/4-z,1/4-x
1/2+y,1/4-z,3/4-x
-x,3/4+y,3/4+z
-x,1/4+y,1/4+z
1/2-x,3/4+y,1/4+z
1/2-x,1/4+y,3/4+z
z,3/4-x,3/4-y
z,1/4-x,1/4-y
1/2+z,3/4-x,1/4-y
1/2+z,1/4-x,3/4-y
-y,3/4+z,3/4+x
-y,1/4+z,1/4+x
1/2-y,3/4+z,1/4+x
1/2-y,1/4+z,3/4+x
x,3/4-y,3/4-z
x,1/4-y,1/4-z
1/2+x,3/4-y,1/4-z
1/2+x,1/4-y,3/4-z
1/4-x,1/2+z,3/4-y
1/4-x,+z,1/4-y
3/4-x,1/2+z,1/4-y
3/4-x,+z,3/4-y
1/4+z,1/2-y,3/4+x
1/4+z,-y,1/4+x
3/4+z,1/2-y,1/4+x
3/4+z,-y,3/4+x
1/4-y,1/2+x,3/4-z
1/4-y,+x,1/4-z
3/4-y,1/2+x,1/4-z
3/4-y,+x,3/4-z
1/4+x,1/2-z,3/4+y
1/4+x,-z,1/4+y
3/4+x,1/2-z,1/4+y
3/4+x,-z,3/4+y
1/4-z,1/2+y,3/4-x
1/4-z,+y,1/4-x
3/4-z,1/2+y,1/4-x
3/4-z,+y,3/4-x
1/4+y,1/2-x,3/4+z
1/4+y,-x,1/4+z
3/4+y,1/2-x,1/4+z
3/4+y,-x,3/4+z
3/4-x,3/4-z,y
3/4-x,1/4-z,1/2+y
1/4-x,3/4-z,1/2+y
1/4-x,1/4-z,y
3/4+z,3/4+y,-x
3/4+z,1/4+y,1/2-x
1/4+z,3/4+y,1/2-x
1/4+z,1/4+y,-x
3/4-y,3/4-x,z
3/4-y,1/4-x,1/2+z
1/4-y,3/4-x,1/2+z
1/4-y,1/4-x,z
3/4+x,3/4+z,-y
3/4+x,1/4+z,1/2-y
1/4+x,3/4+z,1/2-y
1/4+x,1/4+z,-y
3/4-z,3/4-y,x
3/4-z,1/4-y,1/2+x
1/4-z,3/4-y,1/2+x
1/4-z,1/4-y,x
3/4+y,3/4+x,-z
3/4+y,1/4+x,1/2-z
1/4+y,3/4+x,1/2-z
1/4+y,1/4+x,-z
-z,-x,-y
-z,1/2-x,1/2-y
1/2-z,-x,1/2-y
1/2-z,1/2-x,-y
y,z,x
y,1/2+z,1/2+x
1/2+y,z,1/2+x
1/2+y,1/2+z,x
-x,-y,-z
-x,1/2-y,1/2-z
1/2-x,-y,1/2-z
1/2-x,1/2-y,-z
z,x,y
z,1/2+x,1/2+y
1/2+z,x,1/2+y
1/2+z,1/2+x,y
-y,-z,-x
-y,1/2-z,1/2-x
1/2-y,-z,1/2-x
1/2-y,1/2-z,-x

loop_
_atom_site_label
_atom_site_fract_x
_atom_site_fract_y
_atom_site_fract_z
_atom_site_occupancy
_atom_site_U_iso_or_equiv
AlT 0.12500 0.12500 0.12500 0.22880 0.00960
FeT2+ 0.12500 0.12500 0.12500 0.00230 0.00960
FeT3+ 0.12500 0.12500 0.12500 0.15680 0.00960
MgT 0.12500 0.12500 0.12500 0.58710 0.00960
MnT 0.12500 0.12500 0.12500 0.00010 0.00960
SiT 0.12500 0.12500 0.12500 0.00150 0.00960
ZnT 0.12500 0.12500 0.12500 0.00180 0.00960
AlM 0.50000 0.50000 0.50000 0.77330 0.00910
FeM2+ 0.50000 0.50000 0.50000 0.00390 0.00910
FeM3+ 0.50000 0.50000 0.50000 0.02560 0.00910
MgM 0.50000 0.50000 0.50000 0.11060 0.00910
CrM 0.50000 0.50000 0.50000 0.06230 0.00910
NiM 0.50000 0.50000 0.50000 0.00410 0.00910
TiM 0.50000 0.50000 0.50000 0.00190 0.00910
O 0.26111 0.26111 0.26111 1.00000 0.01360

loop_
_cod_related_entry_id
_cod_related_entry_database
_cod_related_entry_code
1 AMCSD 0008160
